data_1525547
loop_
_publ_author_name
'Abrahams, C.T.'
'Herkelmann, R.'
'Deacon, G.B.'
'Blackshaw, R.'
'Henkel, G.'
'Gatehouse, B.M.'
'Jueschke, R.'
'Philosof, A.'
'Rieland, P.'
'Sartori, P.'

_publ_section_title
;
 Barium, potassium, and tris(ethane-1,2-diamine) nickel(II)
 fluoroalkanedisulfonates and the X-ray crystal structures of K2 (O3S)2 C
 H F, K2 (O3 S)2 C F2, K2 (O3 S)2 (C F2)3 * (H2 O) and (Nien)3((O3 S)2 (C
 F2)n) (n=1,3)
;
_journal_name_full 'Zeitschrift fuer Anorganische und Allgemeine Chemie'
_journal_page_first 2012
_journal_page_last 2019
_journal_volume 626
_journal_year 2000
_chemical_formula_sum 'C3 H2 F6 K2 O7 S2'
_chemical_name_systematic 'K2 ((O3 S)2 (C F2)3) (H2 O)'
_space_group_IT_number 14
_symmetry_space_group_name_Hall '-P 2yn'
_symmetry_space_group_name_H-M 'P 1 21/n 1'
_cell_angle_alpha 90
_cell_angle_beta 99.3
_cell_angle_gamma 90
_cell_formula_units_Z 4
_cell_length_a 5.966
_cell_length_b 10.925
_cell_length_c 17.633
_cell_volume 1134.187
_citation_journal_id_ASTM ZAACAB
_cod_data_source_file Abrahams_ZAACAB_2000_767.cif
_cod_data_source_block C3H2F6K2O7S2
_cod_original_sg_symbol_Hall '-P 2ybc (x-z,y,z)'
_cod_database_code 1525547

loop_
_symmetry_equiv_pos_as_xyz
x,y,z
-x+1/2,y+1/2,-z+1/2
-x,-y,-z
x-1/2,-y-1/2,z-1/2

loop_
_atom_site_label
_atom_site_type_symbol
_atom_site_fract_x
_atom_site_fract_y
_atom_site_fract_z
_atom_site_occupancy
_atom_site_U_iso_or_equiv
F4 F-1 0.9157 -0.0145 0.08656 1 0.0
O1 O-2 0.8755 -0.0363 0.2678 1 0.0
F1 F-1 0.6117 0.7709 0.17355 1 0.0
F6 F-1 0.6826 0.8724 -0.03037 1 0.0
O2 O-2 0.6521 0.1117 0.1836 1 0.0
O5 O-2 0.8423 0.5806 0.0742 1 0.0
K2 K+1 0.81864 0.31751 0.11906 1 0.0
S2 S+4 0.7036 0.64652 0.0137 1 0.0
C3 C+2 0.8132 0.804 0.0219 1 0.0
O7 O-2 0.2121 0.2224 0.2096 1 0.0
H1 H+1 0.255 0.285 0.22 1 0.0
C2 C+4 0.8458 0.8719 0.1 1 0.0
F5 F-1 0.024 0.8003 0.0022 1 0.0
C1 C+2 0.6393 0.8816 0.1422 1 0.0
F2 F-1 0.453 -0.0937 0.09129 1 0.0
H2 H+1 0.328 0.188 0.195 1 0.0
K1 K+1 0.21833 0.09106 0.34851 1 0.0
S1 S+4 0.6626 -0.0057 0.22047 1 0.0
F3 F-1 0.0153 0.8158 0.14708 1 0.0
O3 O-2 0.4672 -0.0346 0.2557 1 0.0
O6 O-2 0.7363 0.6159 -0.0631 1 0.0
O4 O-2 0.4692 0.658 0.0224 1 0.0
